data_4510552
loop_
_publ_author_name
'Rub\<ci\'c, Mirta'
'Gali\'c, Nives'
'Halasz, Ivan'
'Jedna\<cak, Tomislav'
'Juda\<s, Nenad'
'Plavec, Janez'
'\<Sket, Primo\<z'
'Novak, Predrag'

_publ_section_title
;
 Multiple Solid Forms of 1,5-Bis(salicylidene)carbohydrazide:
 Polymorph-Modulated Thermal Reactivity
;
_journal_issue 6
_journal_name_full 'Crystal Growth &amp; Design'
_journal_page_first 2900
_journal_paper_doi 10.1021/cg500203k
_journal_volume 14
_journal_year 2014
_chemical_formula_moiety 'C15 H14 N4 O3'
_chemical_formula_sum 'C15 H14 N4 O3'
_chemical_formula_weight 298.30
_chemical_name_systematic 1,5-bis(salicylidene)carbohydrazide
_space_group_IT_number 15
_symmetry_cell_setting monoclinic
_symmetry_space_group_name_Hall '-C 2yc'
_symmetry_space_group_name_H-M 'C 1 2/c 1'
_atom_sites_solution_hydrogens geom
_atom_sites_solution_primary direct
_atom_sites_solution_secondary difmap
_audit_creation_method SHELXL-97
_cell_angle_alpha 90.00
_cell_angle_beta 102.477(2)
_cell_angle_gamma 90.00
_cell_formula_units_Z 4
_cell_length_a 9.4272(14)
_cell_length_b 10.3890(15)
_cell_length_c 14.370(3)
_cell_measurement_reflns_used 851
_cell_measurement_temperature 295(2)
_cell_measurement_theta_max 29.0006
_cell_measurement_theta_min 4.1606
_cell_volume 1374.1(4)
_computing_cell_refinement
;
CrysAlisPro, Oxford Diffraction Ltd.,
Version 1.171.34.44 (release 25-10-2010 CrysAlis171 .NET)
(compiled Oct 25 2010,18:11:34)
;
_computing_data_collection
;
CrysAlisPro, Oxford Diffraction Ltd.,
Version 1.171.34.44 (release 25-10-2010 CrysAlis171 .NET)
(compiled Oct 25 2010,18:11:34)
;
_computing_data_reduction
;
CrysAlisPro, Oxford Diffraction Ltd.,
Version 1.171.34.44 (release 25-10-2010 CrysAlis171 .NET)
(compiled Oct 25 2010,18:11:34)
;
_computing_structure_refinement 'SHELXL-97 (Sheldrick, 1997)'
_computing_structure_solution 'SHELXS-97 (Sheldrick, 1997)'
_diffrn_ambient_temperature 295(2)
_diffrn_detector_area_resol_mean 16.3426
_diffrn_measured_fraction_theta_full 0.995
_diffrn_measured_fraction_theta_max 0.995
_diffrn_measurement_device_type 'Xcalibur, Sapphire3'
_diffrn_measurement_method '\w scans'
_diffrn_orient_matrix_UB_11 0.0383328000
_diffrn_orient_matrix_UB_12 -0.0161065000
_diffrn_orient_matrix_UB_13 -0.0357898000
_diffrn_orient_matrix_UB_21 0.0386526000
_diffrn_orient_matrix_UB_22 0.0588905000
_diffrn_orient_matrix_UB_23 0.0081146000
_diffrn_orient_matrix_UB_31 0.0544824000
_diffrn_orient_matrix_UB_32 -0.0304948000
_diffrn_orient_matrix_UB_33 0.0348295000
_diffrn_radiation_monochromator graphite
_diffrn_radiation_source 'Enhance (Mo) X-ray Source'
_diffrn_radiation_type MoK\a
_diffrn_radiation_wavelength 0.71073
_diffrn_reflns_av_R_equivalents 0.102
_diffrn_reflns_av_sigmaI/netI 0.1464
_diffrn_reflns_limit_h_max 11
_diffrn_reflns_limit_h_min -9
_diffrn_reflns_limit_k_max 12
_diffrn_reflns_limit_k_min -12
_diffrn_reflns_limit_l_max 17
_diffrn_reflns_limit_l_min -17
_diffrn_reflns_number 2232
_diffrn_reflns_theta_full 25.50
_diffrn_reflns_theta_max 25.50
_diffrn_reflns_theta_min 4.18
_exptl_absorpt_coefficient_mu 0.104
_exptl_absorpt_correction_T_max 1.00000
_exptl_absorpt_correction_T_min 0.87234
_exptl_absorpt_correction_type multi-scan
_exptl_absorpt_process_details
;
CrysAlisPro, Oxford Diffraction Ltd.,
Version 1.171.34.44 (release 25-10-2010 CrysAlis171 .NET)
(compiled Oct 25 2010,18:11:34)
Empirical absorption correction using spherical harmonics,
 implemented in SCALE3 ABSPACK scaling algorithm.
;
_exptl_crystal_colour colorless
_exptl_crystal_density_diffrn 1.442
_exptl_crystal_density_method 'not measured'
_exptl_crystal_description plate
_exptl_crystal_F_000 624
_exptl_crystal_size_max 0.17
_exptl_crystal_size_mid 0.14
_exptl_crystal_size_min 0.02
_refine_diff_density_max 0.195
_refine_diff_density_min -0.195
_refine_diff_density_rms 0.056
_refine_ls_extinction_method none
_refine_ls_goodness_of_fit_ref 0.862
_refine_ls_hydrogen_treatment mixed
_refine_ls_matrix_type full
_refine_ls_number_parameters 108
_refine_ls_number_reflns 2232
_refine_ls_number_restraints 2
_refine_ls_restrained_S_all 0.862
_refine_ls_R_factor_all 0.1692
_refine_ls_R_factor_gt 0.0738
_refine_ls_shift/su_max 0.001
_refine_ls_shift/su_mean 0.000
_refine_ls_structure_factor_coef Fsqd
_refine_ls_weighting_details 'calc w=1/[\s^2^(Fo^2^)+(0.0758P)^2^+0.0000P] where P=(Fo^2^+2Fc^2^)/3'
_refine_ls_weighting_scheme calc
_refine_ls_wR_factor_gt 0.1438
_refine_ls_wR_factor_ref 0.1760
_reflns_number_gt 999
_reflns_number_total 2232
_reflns_threshold_expression >2sigma(I)
_cod_data_source_file cg500203k_si_001.cif
_cod_data_source_block III
_cod_depositor_comments 'Adding full bibliography for 4510550--4510553.cif.'
_cod_original_sg_symbol_H-M 'C 2/c'
_cod_database_code 4510552
_cell_oxdiff_measurement_reflns_used 851
_cell_oxdiff_twin_number 2

loop_
_symmetry_equiv_pos_as_xyz
'x, y, z'
'-x, y, -z+1/2'
'x+1/2, y+1/2, z'
'-x+1/2, y+1/2, -z+1/2'
'-x, -y, -z'
'x, -y, z-1/2'
'-x+1/2, -y+1/2, -z'
'x+1/2, -y+1/2, z-1/2'

loop_
_atom_site_label
_atom_site_type_symbol
_atom_site_fract_x
_atom_site_fract_y
_atom_site_fract_z
_atom_site_U_iso_or_equiv
_atom_site_adp_type
_atom_site_occupancy
_atom_site_symmetry_multiplicity
_atom_site_calc_flag
_atom_site_refinement_flags
C6 C -0.0033(4) 0.4468(3) 0.1320(3) 0.0378(10) Uani 1 1 d .
C5 C -0.1235(4) 0.3676(3) 0.1033(3) 0.0496(11) Uani 1 1 d .
H5 H -0.1121 0.2789 0.1097 0.060 Uiso 1 1 calc R
C7 C 0.1376(4) 0.3918(3) 0.1710(3) 0.0452(10) Uani 1 1 d .
H7 H 0.1465 0.3038 0.1828 0.054 Uiso 1 1 calc R
N1 N 0.2495(3) 0.4633(3) 0.1894(2) 0.0403(9) Uani 1 1 d .
N2 N 0.3804(4) 0.4048(3) 0.2248(3) 0.0519(9) Uani 1 1 d D
H2N H 0.381(4) 0.329(2) 0.247(2) 0.062 Uiso 1 1 d D
C1 C -0.0243(4) 0.5795(3) 0.1227(2) 0.0393(10) Uani 1 1 d .
C4 C -0.2592(4) 0.4172(4) 0.0658(3) 0.0543(12) Uani 1 1 d .
H4 H -0.3385 0.3628 0.0469 0.065 Uiso 1 1 calc R
C3 C -0.2759(5) 0.5485(4) 0.0567(3) 0.0554(12) Uani 1 1 d .
H3 H -0.3670 0.5829 0.0308 0.066 Uiso 1 1 calc R
O1 O 0.0860(3) 0.6645(2) 0.1509(2) 0.0532(9) Uani 1 1 d D
H1O H 0.166(3) 0.628(3) 0.166(3) 0.064 Uiso 1 1 d D
C2 C -0.1592(4) 0.6295(3) 0.0854(3) 0.0507(11) Uani 1 1 d .
H2 H -0.1718 0.7182 0.0795 0.061 Uiso 1 1 calc R
C8 C 0.5000 0.4802(5) 0.2500 0.0493(16) Uani 1 2 d S
O2 O 0.5000 0.5959(3) 0.2500 0.0564(11) Uani 1 2 d S

loop_
_atom_site_aniso_label
_atom_site_aniso_U_11
_atom_site_aniso_U_22
_atom_site_aniso_U_33
_atom_site_aniso_U_23
_atom_site_aniso_U_13
_atom_site_aniso_U_12
C6 0.046(3) 0.0268(18) 0.041(3) -0.0042(17) 0.009(2) -0.0087(19)
C5 0.050(3) 0.040(2) 0.057(3) 0.0000(19) 0.008(2) 0.001(2)
C7 0.052(3) 0.0289(19) 0.056(3) -0.0012(18) 0.015(2) 0.002(2)
N1 0.037(2) 0.0307(17) 0.052(2) 0.0009(14) 0.0083(17) 0.0005(16)
N2 0.0406(19) 0.0324(17) 0.081(3) 0.0047(19) 0.0086(17) 0.0019(19)
C1 0.047(3) 0.0318(19) 0.038(2) 0.0008(17) 0.007(2) -0.0043(18)
C4 0.050(3) 0.052(3) 0.057(3) -0.001(2) 0.002(2) -0.012(2)
C3 0.041(3) 0.067(3) 0.053(3) 0.007(2) 0.000(2) 0.005(2)
O1 0.0416(17) 0.0362(17) 0.080(2) -0.0026(13) 0.0077(17) -0.0046(12)
C2 0.058(3) 0.038(2) 0.051(3) 0.0036(19) 0.000(2) 0.004(2)
C8 0.059(4) 0.028(3) 0.059(4) 0.000 0.009(3) 0.000
O2 0.056(3) 0.027(2) 0.084(3) 0.000 0.010(2) 0.000

loop_
_atom_type_symbol
_atom_type_description
_atom_type_scat_dispersion_real
_atom_type_scat_dispersion_imag
_atom_type_scat_source
C C 0.0033 0.0016 'International Tables Vol C Tables 4.2.6.8 and 6.1.1.4'
H H 0.0000 0.0000 'International Tables Vol C Tables 4.2.6.8 and 6.1.1.4'
N N 0.0061 0.0033 'International Tables Vol C Tables 4.2.6.8 and 6.1.1.4'
O O 0.0106 0.0060 'International Tables Vol C Tables 4.2.6.8 and 6.1.1.4'

loop_
_geom_angle_atom_site_label_1
_geom_angle_atom_site_label_2
_geom_angle_atom_site_label_3
_geom_angle
_geom_angle_site_symmetry_3
C5 C6 C1 117.9(4) .
C5 C6 C7 120.2(3) .
C1 C6 C7 121.9(3) .
C4 C5 C6 121.6(4) .
C4 C5 H5 119.2 .
C6 C5 H5 119.2 .
N1 C7 C6 120.1(3) .
N1 C7 H7 119.9 .
C6 C7 H7 119.9 .
C7 N1 N2 117.3(3) .
C8 N2 N1 118.3(3) .
C8 N2 H2N 120(3) .
N1 N2 H2N 119(3) .
O1 C1 C2 117.2(3) .
O1 C1 C6 122.0(3) .
C2 C1 C6 120.8(3) .
C3 C4 C5 119.1(4) .
C3 C4 H4 120.4 .
C5 C4 H4 120.4 .
C2 C3 C4 120.6(4) .
C2 C3 H3 119.7 .
C4 C3 H3 119.7 .
C1 O1 H1O 112(3) .
C1 C2 C3 120.0(4) .
C1 C2 H2 120.0 .
C3 C2 H2 120.0 .
O2 C8 N2 125.2(2) .
O2 C8 N2 125.2(2) 2_655
N2 C8 N2 109.5(5) 2_655

loop_
_geom_bond_atom_site_label_1
_geom_bond_atom_site_label_2
_geom_bond_distance
_geom_bond_site_symmetry_2
C6 C5 1.389(5) .
C6 C1 1.395(4) .
C6 C7 1.444(5) .
C5 C4 1.377(5) .
C5 H5 0.9300 .
C7 N1 1.270(4) .
C7 H7 0.9300 .
N1 N2 1.371(4) .
N2 C8 1.356(4) .
N2 H2N 0.854(18) .
C1 O1 1.357(4) .
C1 C2 1.371(5) .
C4 C3 1.376(5) .
C4 H4 0.9300 .
C3 C2 1.376(5) .
C3 H3 0.9300 .
O1 H1O 0.835(18) .
C2 H2 0.9300 .
C8 O2 1.202(5) .
C8 N2 1.356(4) 2_655

loop_
_cell_oxdiff_twin_id
_cell_oxdiff_twin_matrix_11
_cell_oxdiff_twin_matrix_12
_cell_oxdiff_twin_matrix_13
_cell_oxdiff_twin_matrix_21
_cell_oxdiff_twin_matrix_22
_cell_oxdiff_twin_matrix_23
_cell_oxdiff_twin_matrix_31
_cell_oxdiff_twin_matrix_32
_cell_oxdiff_twin_matrix_33
1 1.0000 0.0000 0.0000 0.0000 1.0000 0.0000 0.0000 0.0000 1.0000
2 0.9998 0.0002 -0.0002 -0.0004 -0.9999 0.0000 -0.6529 0.0003 -0.9998

loop_
_diffrn_oxdiff_twin_id
_diffrn_oxdiff_twin_ratio
_diffrn_oxdiff_twin_reflns_isolated
_diffrn_oxdiff_twin_reflns_overlapped
1 0.4781 1667 2503
2 0.5219 1646 2503
